data_4322915
loop_
_publ_author_name
'Carlos Y\'elamos'
'Mary Jane Heeg'
'Charles H. Winter'

_publ_section_title
;
 Synthesis, Structure, and Reactivity of Potassium Pyrazolato Complexes:
 The First Structurally Documented \h2-Pyrazolato Coordination by a Main
 Group Metal
;
_journal_name_full 'Inorganic Chemistry'
_journal_page_first 3892
_journal_page_last 3894
_journal_paper_doi 10.1021/ic980248d
_journal_volume 37
_journal_year 1998
_chemical_formula_sum 'C19 H19 K N2 O'
_chemical_formula_weight 330.46
_chemical_name_systematic
;
 ?
;
_space_group_IT_number 148
_symmetry_cell_setting trigonal
_symmetry_space_group_name_Hall '-R 3'
_symmetry_space_group_name_H-M 'R -3 :H'
_atom_sites_solution_hydrogens geom
_atom_sites_solution_primary direct
_atom_sites_solution_secondary difmap
_audit_creation_method SHELXL
_cell_angle_alpha 90.00
_cell_angle_beta 90.00
_cell_angle_gamma 120.00
_cell_formula_units_Z 18
_cell_length_a 25.693(2)
_cell_length_b 25.693(2)
_cell_length_c 14.4195(10)
_cell_measurement_reflns_used 3039
_cell_measurement_temperature 295(2)
_cell_volume 8243.5(11)
_computing_cell_refinement 'Siemens SAINT'
_computing_data_collection 'Siemens SMART'
_computing_data_reduction 'Siemens SAINT'
_computing_molecular_graphics SHELXTL-Plus
_computing_publication_material SHELXL-93
_computing_structure_refinement 'SHELXL-93 (Sheldrick, 1993)'
_computing_structure_solution 'SHELXS-86 (Sheldrick, 1990)'
_diffrn_ambient_temperature 295(2)
_diffrn_measurement_device 'Siemens P4/CCD'
_diffrn_measurement_method 'SMART CCD'
_diffrn_radiation_monochromator graphite
_diffrn_radiation_source 'fine-focus sealed tube'
_diffrn_radiation_type MoK\a
_diffrn_radiation_wavelength 0.71073
_diffrn_reflns_av_R_equivalents 0.056
_diffrn_reflns_av_sigmaI/netI 0.0810
_diffrn_reflns_limit_h_max 16
_diffrn_reflns_limit_h_min -33
_diffrn_reflns_limit_k_max 33
_diffrn_reflns_limit_k_min 0
_diffrn_reflns_limit_l_max 19
_diffrn_reflns_limit_l_min 0
_diffrn_reflns_number 37519
_diffrn_reflns_theta_max 28.26
_diffrn_reflns_theta_min 1.59
_diffrn_standards_interval_time 360
_diffrn_standards_number 50
_exptl_absorpt_coefficient_mu 0.295
_exptl_absorpt_correction_T_max 0.956
_exptl_absorpt_correction_T_min 0.761
_exptl_absorpt_correction_type empirical
_exptl_crystal_colour colorless
_exptl_crystal_density_diffrn 1.198
_exptl_crystal_description tablet
_exptl_crystal_F_000 3132
_exptl_crystal_size_max 0.40
_exptl_crystal_size_mid 0.20
_exptl_crystal_size_min 0.20
_refine_diff_density_max 0.951
_refine_diff_density_min -0.276
_refine_diff_density_rms 0.046
_refine_ls_extinction_coef 0.00002(14)
_refine_ls_extinction_expression Fc^*^=3DkFc[1+0.001xFc^2^\l^3^/sin(2\q)]^-1/4^
_refine_ls_extinction_method SHELXL
_refine_ls_goodness_of_fit_all 1.132
_refine_ls_goodness_of_fit_obs 1.382
_refine_ls_matrix_type full
_refine_ls_number_parameters 280
_refine_ls_number_reflns 3920
_refine_ls_number_restraints 0
_refine_ls_restrained_S_all 1.148
_refine_ls_restrained_S_obs 1.382
_refine_ls_R_factor_all 0.2062
_refine_ls_R_factor_obs 0.1039
_refine_ls_shift/esd_max 0.007
_refine_ls_shift/esd_mean 0.001
_refine_ls_structure_factor_coef Fsqd
_refine_ls_weighting_details 'w=1/[\s^2^(Fo^2^)+(0.0726P)^2^+15.0009P] where P=(Fo^2^+2Fc^2^)/3'
_refine_ls_weighting_scheme calc
_refine_ls_wR_factor_all 0.2257
_refine_ls_wR_factor_obs 0.1851
_reflns_number_observed 1931
_reflns_number_total 3922
_reflns_observed_criterion >2sigma(I)
_cod_data_source_file ic980248d.cif
_cod_data_source_block carl
_cod_depositor_comments
;
The following automatic conversions were performed:

'_refine_ls_weighting_scheme' value 'calc
w=1/[\s^2^(Fo^2^)+(0.0726P)^2^+15.0009P] where P=(Fo^2^+2Fc^2^)/3'
was changed to 'calc'. New tag '_refine_ls_weighting_details' was
created. The value of the new tag was set to
'w=1/[\s^2^(Fo^2^)+(0.0726P)^2^+15.0009P] where P=(Fo^2^+2Fc^2^)/3'.

Automatic conversion script
Id: cif_fix_values 3143 2015-03-26 13:38:13Z robertas 
;
_cod_original_cell_volume 8243.2(9)
_cod_original_sg_symbol_H-M 'R -3'
_cod_database_code 4322915

loop_
_symmetry_equiv_pos_as_xyz
'x, y, z'
'-y, x-y, z'
'-x+y, -x, z'
'x+2/3, y+1/3, z+1/3'
'-y+2/3, x-y+1/3, z+1/3'
'-x+y+2/3, -x+1/3, z+1/3'
'x+1/3, y+2/3, z+2/3'
'-y+1/3, x-y+2/3, z+2/3'
'-x+y+1/3, -x+2/3, z+2/3'
'-x, -y, -z'
'y, -x+y, -z'
'x-y, x, -z'
'-x+2/3, -y+1/3, -z+1/3'
'y+2/3, -x+y+1/3, -z+1/3'
'x-y+2/3, x+1/3, -z+1/3'
'-x+1/3, -y+2/3, -z+2/3'
'y+1/3, -x+y+2/3, -z+2/3'
'x-y+1/3, x+2/3, -z+2/3'

loop_
_atom_site_aniso_label
_atom_site_aniso_U_11
_atom_site_aniso_U_22
_atom_site_aniso_U_33
_atom_site_aniso_U_23
_atom_site_aniso_U_13
_atom_site_aniso_U_12
K1 0.0745(8) 0.1139(10) 0.0621(7) 0.0097(6) 0.0015(5) 0.0543(7)
N1 0.058(2) 0.066(2) 0.055(2) -0.003(2) 0.001(2) 0.028(2)
N2 0.056(2) 0.072(2) 0.052(2) -0.006(2) -0.003(2) 0.028(2)
C1 0.058(3) 0.055(3) 0.051(2) 0.000(2) -0.006(2) 0.030(2)
C2 0.052(3) 0.066(3) 0.054(3) -0.004(2) -0.010(2) 0.021(3)
C3 0.052(3) 0.062(3) 0.047(2) 0.006(2) -0.002(2) 0.026(2)
C4 0.063(3) 0.057(3) 0.049(2) 0.005(2) -0.002(2) 0.029(2)
C5 0.079(4) 0.061(3) 0.056(3) -0.003(3) -0.006(3) 0.029(3)
C6 0.093(4) 0.080(4) 0.057(3) 0.008(3) 0.013(3) 0.043(3)
C7 0.113(5) 0.095(5) 0.056(3) -0.003(3) 0.011(3) 0.061(4)
C8 0.097(5) 0.073(4) 0.075(4) -0.019(3) 0.000(3) 0.030(4)
C9 0.071(4) 0.078(4) 0.069(3) -0.007(3) 0.001(3) 0.029(3)
C10 0.056(3) 0.079(3) 0.053(3) 0.001(2) -0.008(2) 0.034(3)
C11 0.068(4) 0.103(5) 0.064(3) -0.013(3) -0.002(3) 0.030(4)
C12 0.068(4) 0.145(6) 0.074(4) -0.011(4) 0.005(3) 0.028(5)
C13 0.066(4) 0.193(8) 0.076(4) -0.011(5) 0.009(4) 0.064(5)
C14 0.101(5) 0.148(6) 0.079(4) -0.030(4) 0.000(4) 0.076(5)
C15 0.068(4) 0.096(4) 0.079(4) -0.014(3) -0.003(3) 0.038(4)
O1 0.145(5) 0.124(5) 0.157(5) -0.036(4) 0.018(5) 0.059(4)
C16 0.111(14) 0.138(16) 0.225(22) -0.059(17) 0.040(16) 0.027(12)
C17 0.114(15) 0.168(21) 0.260(31) -0.114(24) 0.047(16) -0.002(14)
C18 0.349(22) 0.166(13) 0.191(13) -0.066(10) -0.064(15) 0.121(16)
C19 0.277(43) 0.162(29) 0.396(59) -0.065(33) 0.238(47) -0.037(27)
C20 0.349(49) 0.245(35) 0.161(21) -0.082(24) -0.132(29) 0.237(39)
C21 0.183(18) 0.125(15) 0.143(14) -0.012(13) -0.018(15) 0.103(14)
C22 0.147(16) 0.136(15) 0.127(13) -0.009(13) -0.044(12) 0.067(14)

loop_
_atom_site_label
_atom_site_type_symbol
_atom_site_fract_x
_atom_site_fract_y
_atom_site_fract_z
_atom_site_U_iso_or_equiv
_atom_site_thermal_displace_type
_atom_site_occupancy
_atom_site_calc_flag
_atom_site_refinement_flags
_atom_site_disorder_group
K1 K 0.95717(5) 0.87307(6) 0.38487(7) 0.0803(5) Uani 1 d . .
N1 N 0.8769(2) 0.9181(2) 0.3564(2) 0.0607(9) Uani 1 d . .
N2 N 0.8453(2) 0.9227(2) 0.4293(2) 0.0616(10) Uani 1 d . .
C1 C 0.8375(2) 0.8763(2) 0.2973(3) 0.0536(11) Uani 1 d . .
C2 C 0.7799(2) 0.8531(2) 0.3318(3) 0.0612(12) Uani 1 d . .
C3 C 0.7869(2) 0.8837(2) 0.4136(3) 0.0544(11) Uani 1 d . .
C4 C 0.8587(2) 0.8629(2) 0.2108(3) 0.0564(11) Uani 1 d . .
C5 C 0.9164(3) 0.9001(3) 0.1776(3) 0.0678(14) Uani 1 d . .
C6 C 0.9381(3) 0.8888(3) 0.0982(3) 0.0767(15) Uani 1 d . .
C7 C 0.9014(3) 0.8381(3) 0.0487(4) 0.084(2) Uani 1 d . .
C8 C 0.8444(3) 0.8002(3) 0.0779(4) 0.087(2) Uani 1 d . .
C9 C 0.8237(3) 0.8119(3) 0.1583(4) 0.0767(15) Uani 1 d . .
C10 C 0.7410(2) 0.8804(2) 0.4796(3) 0.0629(12) Uani 1 d . .
C11 C 0.6830(2) 0.8319(3) 0.4799(4) 0.084(2) Uani 1 d . .
C12 C 0.6397(3) 0.8289(4) 0.5401(4) 0.107(2) Uani 1 d . .
C13 C 0.6535(3) 0.8732(4) 0.6017(5) 0.112(3) Uani 1 d . .
C14 C 0.7098(3) 0.9222(4) 0.6030(4) 0.103(2) Uani 1 d . .
C15 C 0.7529(3) 0.9256(3) 0.5422(4) 0.082(2) Uani 1 d . .
O1 O 0.9632(3) 0.7836(3) 0.2943(5) 0.145(2) Uani 1 d . .
C16 C 1.0062(8) 0.7954(9) 0.2340(20) 0.174(9) Uani 0.50 d P 1
H16A H 1.0440(8) 0.8109(9) 0.2670(20) 0.209 Uiso 0.50 calc PR 1
H16B H 1.0098(8) 0.8265(9) 0.1921(20) 0.209 Uiso 0.50 calc PR 1
C17 C 0.9970(9) 0.7478(13) 0.1843(20) 0.213(16) Uani 0.50 d P 1
H17A H 0.9999(9) 0.7572(13) 0.1187(20) 0.255 Uiso 0.50 calc PR 1
H17B H 1.0273(9) 0.7371(13) 0.1993(20) 0.255 Uiso 0.50 calc PR 1
C18 C 0.9477(9) 0.7063(7) 0.2018(11) 0.239(7) Uani 1 d . .
H18A H 0.9495(9) 0.6703(7) 0.2152(11) 0.287 Uiso 1 calc R 1
H18B H 0.9205(9) 0.6983(7) 0.1503(11) 0.287 Uiso 1 calc R 1
C19 C 0.9271(20) 0.7267(16) 0.2876(35) 0.344(32) Uani 0.50 d P 1
H19A H 0.8860(20) 0.7182(16) 0.2799(35) 0.413 Uiso 0.50 calc PR 1
H19B H 0.9292(20) 0.7062(16) 0.3427(35) 0.413 Uiso 0.50 calc PR 1
C20 C 0.9384(20) 0.7544(17) 0.2154(19) 0.213(17) Uani 0.50 d P 2
H20A H 0.9554(20) 0.7821(17) 0.1637(19) 0.255 Uiso 0.50 calc PR 2
H20B H 0.8955(20) 0.7399(17) 0.2169(19) 0.255 Uiso 0.50 calc PR 2
C21 C 0.9772(11) 0.7010(9) 0.2816(16) 0.139(6) Uani 0.50 d P 2
H21A H 0.9509(11) 0.6647(9) 0.3157(16) 0.167 Uiso 0.50 calc PR 2
H21B H 1.0132(11) 0.7000(9) 0.2641(16) 0.167 Uiso 0.50 calc PR 2
C22 C 0.9913(10) 0.7495(10) 0.3328(13) 0.138(6) Uani 0.50 d P 2
H22A H 1.0346(10) 0.7753(10) 0.3344(13) 0.166 Uiso 0.50 calc PR 2
H22B H 0.9774(10) 0.7373(10) 0.3959(13) 0.166 Uiso 0.50 calc PR 2
H2 H 0.7466(18) 0.8262(18) 0.3103(26) 0.051(12) Uiso 1 d . 2
H5 H 0.9363(17) 0.9284(17) 0.2045(25) 0.036(12) Uiso 1 d . 2
H6 H 0.9785(24) 0.9149(23) 0.0760(34) 0.096(18) Uiso 1 d . 2
H7 H 0.9132(21) 0.8295(20) -0.0023(33) 0.077(15) Uiso 1 d . 2
H8 H 0.8220(24) 0.7653(25) 0.0454(37) 0.100(18) Uiso 1 d . 2
H9 H 0.7871(20) 0.7901(20) 0.1708(29) 0.063(15) Uiso 1 d . 2
H11 H 0.6733(19) 0.8015(19) 0.4434(28) 0.056(13) Uiso 1 d . 2
H12 H 0.6051(28) 0.7961(26) 0.5411(39) 0.108(22) Uiso 1 d . 2
H13 H 0.6265(26) 0.8746(24) 0.6380(38) 0.107(20) Uiso 1 d . 2
H14 H 0.7199(21) 0.9530(21) 0.6444(33) 0.081(16) Uiso 1 d . 2
H15 H 0.8297(18) 0.7891(19) 0.4551(27) 0.056(13) Uiso 1 d . 2

loop_
_atom_type_symbol
_atom_type_description
_atom_type_scat_dispersion_real
_atom_type_scat_dispersion_imag
_atom_type_scat_source
C C 0.0033 0.0016 'International Tables Vol C Tables 4.2.6.8 and 6.1.1.4'
H H 0.0000 0.0000 'International Tables Vol C Tables 4.2.6.8 and 6.1.1.4'
N N 0.0061 0.0033 'International Tables Vol C Tables 4.2.6.8 and 6.1.1.4'
O O 0.0106 0.0060 'International Tables Vol C Tables 4.2.6.8 and 6.1.1.4'
K K 0.2009 0.2494 'International Tables Vol C Tables 4.2.6.8 and 6.1.1.4'

loop_
_geom_angle_atom_site_label_1
_geom_angle_atom_site_label_2
_geom_angle_atom_site_label_3
_geom_angle
_geom_angle_site_symmetry_1
_geom_angle_site_symmetry_3
_geom_angle_publ_flag
O1 K1 N2 88.7(2) . 2_765 ?
O1 K1 N2 112.9(2) . 12_656 ?
N2 K1 N2 91.99(8) 2_765 12_656 ?
O1 K1 N1 129.3(2) . . ?
N2 K1 N1 135.57(11) 2_765 . ?
N2 K1 N1 92.29(11) 12_656 . ?
O1 K1 N1 93.8(2) . 2_765 ?
N2 K1 N1 28.08(9) 2_765 2_765 ?
N2 K1 N1 115.02(10) 12_656 2_765 ?
N1 K1 N1 115.07(13) . 2_765 ?
C1 N1 N2 108.1(3) . . ?
C1 N1 K1 100.1(2) . . ?
N2 N1 K1 120.3(2) . . ?
C1 N1 K1 133.1(3) . 3_675 ?
N2 N1 K1 71.6(2) . 3_675 ?
K1 N1 K1 120.86(13) . 3_675 ?
C3 N2 N1 107.3(3) . . ?
C3 N2 K1 131.3(3) . 3_675 ?
N1 N2 K1 80.3(2) . 3_675 ?
C3 N2 K1 109.8(2) . 11_566 ?
N1 N2 K1 123.2(2) . 11_566 ?
K1 N2 K1 104.22(12) 3_675 11_566 ?
N1 C1 C2 109.4(4) . . ?
N1 C1 C4 120.2(4) . . ?
C2 C1 C4 130.3(4) . . ?
C3 C2 C1 104.8(4) . . ?
N2 C3 C2 110.4(4) . . ?
N2 C3 C10 119.6(4) . . ?
C2 C3 C10 130.0(4) . . ?
C9 C4 C5 115.4(5) . . ?
C9 C4 C1 123.0(4) . . ?
C5 C4 C1 121.6(4) . . ?
C6 C5 C4 123.4(6) . . ?
C5 C6 C7 118.7(6) . . ?
C8 C7 C6 120.3(6) . . ?
C7 C8 C9 120.1(6) . . ?
C8 C9 C4 122.1(6) . . ?
C15 C10 C11 116.3(5) . . ?
C15 C10 C3 122.4(5) . . ?
C11 C10 C3 121.3(5) . . ?
C12 C11 C10 121.7(6) . . ?
C13 C12 C11 120.2(7) . . ?
C12 C13 C14 120.1(7) . . ?
C13 C14 C15 119.7(7) . . ?
C10 C15 C14 122.0(6) . . ?
C19 O1 C16 105.0(16) . . ?
C20 O1 C22 102.9(12) . . ?
C19 O1 K1 133.2(16) . . ?
C16 O1 K1 121.3(10) . . ?
C20 O1 K1 132.2(11) . . ?
C22 O1 K1 124.5(9) . . ?
O1 C16 C17 113.6(15) . . ?
C18 C17 C16 108.9(20) . . ?
C20 C18 C21 108.0(14) . . ?
C17 C18 C19 104.9(18) . . ?
O1 C19 C18 105.7(17) . . ?
O1 C20 C18 112.0(14) . . ?
C22 C21 C18 105.5(14) . . ?
C21 C22 O1 110.9(13) . . ?

loop_
_geom_bond_atom_site_label_1
_geom_bond_atom_site_label_2
_geom_bond_distance
_geom_bond_site_symmetry_2
_geom_bond_publ_flag
K1 O1 2.716(5) . ?
K1 N2 2.763(4) 2_765 ?
K1 N2 2.801(3) 12_656 ?
K1 N1 2.854(4) . ?
K1 N1 2.869(4) 2_765 ?
N1 C1 1.348(5) . ?
N1 N2 1.370(4) . ?
N1 K1 2.869(4) 3_675 ?
N2 C3 1.342(5) . ?
N2 K1 2.763(4) 3_675 ?
N2 K1 2.801(3) 11_566 ?
C1 C2 1.381(6) . ?
C1 C4 1.469(6) . ?
C2 C3 1.378(6) . ?
C3 C10 1.485(6) . ?
C4 C9 1.385(7) . ?
C4 C5 1.387(6) . ?
C5 C6 1.369(7) . ?
C6 C7 1.365(7) . ?
C7 C8 1.359(8) . ?
C8 C9 1.371(7) . ?
C10 C15 1.378(7) . ?
C10 C11 1.384(7) . ?
C11 C12 1.382(8) . ?
C12 C13 1.344(9) . ?
C13 C14 1.363(9) . ?
C14 C15 1.382(7) . ?
O1 C19 1.28(3) . ?
O1 C16 1.32(2) . ?
O1 C20 1.33(2) . ?
O1 C22 1.49(2) . ?
C16 C17 1.33(3) . ?
C17 C18 1.21(2) . ?
C18 C20 1.38(2) . ?
C18 C21 1.42(2) . ?
C18 C19 1.54(3) . ?
C21 C22 1.33(2) . ?
